data_4087946
loop_
_publ_author_name
'Haas, Michael'
'Leypold, Mario'
'Schnalzer, Dominik'
'Torvisco, Ana'
'Stueger, Harald'

_publ_section_title
;
 Stable Germenolates and Germenes with Exocyclic Structures
;
_journal_issue 21
_journal_name_full Organometallics
_journal_page_first 5291
_journal_paper_doi 10.1021/acs.organomet.5b00750
_journal_volume 34
_journal_year 2015
_chemical_formula_moiety 'C25 H58 Ge2 O Si7'
_chemical_formula_sum 'C25 H58 Ge2 O Si7'
_chemical_formula_weight 716.52
_space_group_crystal_system monoclinic
_space_group_IT_number 14
_space_group_name_Hall '-P 2ybc'
_space_group_name_H-M_alt 'P 1 21/c 1'
_atom_sites_solution_hydrogens geom
_audit_creation_method SHELXL-2014/7
_audit_update_record
;
2014-12-12 # Formatted by publCIF

;
_cell_angle_alpha 90
_cell_angle_beta 99.166(2)
_cell_angle_gamma 90
_cell_formula_units_Z 4
_cell_length_a 14.0822(6)
_cell_length_b 16.9268(8)
_cell_length_c 16.8058(8)
_cell_measurement_reflns_used 9230
_cell_measurement_temperature 100(2)
_cell_measurement_theta_max 27.09
_cell_measurement_theta_min 2.65
_cell_volume 3954.8(3)
_computing_cell_refinement 'Bruker SAINT'
_computing_data_collection 'Bruker APEX2'
_computing_data_reduction 'Bruker SAINT'
_computing_molecular_graphics 'Bruker SHELXTL'
_computing_publication_material 'Bruker SHELXTL'
_computing_structure_refinement 'SHELXL-2014 (Sheldrick 2014)'
_computing_structure_solution 'SHELXS-97 (Sheldrick 2008)'
_diffrn_ambient_temperature 100(2)
_diffrn_measured_fraction_theta_full 0.993
_diffrn_measured_fraction_theta_max 0.993
_diffrn_measurement_device_type 'Bruker APEX-II CCD'
_diffrn_measurement_method '\f and \w scans'
_diffrn_radiation_monochromator 'multilayer monochromator'
_diffrn_radiation_source 'Incoatec microfocus sealed tube'
_diffrn_radiation_type MoK\a
_diffrn_radiation_wavelength 0.71073
_diffrn_reflns_av_R_equivalents 0.0287
_diffrn_reflns_av_unetI/netI 0.0117
_diffrn_reflns_Laue_measured_fraction_full 0.993
_diffrn_reflns_Laue_measured_fraction_max 0.993
_diffrn_reflns_limit_h_max 18
_diffrn_reflns_limit_h_min -18
_diffrn_reflns_limit_k_max 21
_diffrn_reflns_limit_k_min -21
_diffrn_reflns_limit_l_max 21
_diffrn_reflns_limit_l_min -21
_diffrn_reflns_number 105596
_diffrn_reflns_point_group_measured_fraction_full 0.993
_diffrn_reflns_point_group_measured_fraction_max 0.993
_diffrn_reflns_theta_full 25.242
_diffrn_reflns_theta_max 27.112
_diffrn_reflns_theta_min 2.128
_exptl_absorpt_coefficient_mu 1.748
_exptl_absorpt_correction_T_max 0.741
_exptl_absorpt_correction_T_min 0.652
_exptl_absorpt_correction_type multi-scan
_exptl_absorpt_process_details SADABS
_exptl_crystal_colour colourless
_exptl_crystal_density_diffrn 1.203
_exptl_crystal_description block
_exptl_crystal_F_000 1512
_exptl_crystal_size_max 0.200
_exptl_crystal_size_mid 0.150
_exptl_crystal_size_min 0.100
_refine_diff_density_max 4.397
_refine_diff_density_min -0.915
_refine_diff_density_rms 0.137
_refine_ls_extinction_method none
_refine_ls_goodness_of_fit_ref 1.058
_refine_ls_hydrogen_treatment constr
_refine_ls_matrix_type full
_refine_ls_number_parameters 334
_refine_ls_number_reflns 8673
_refine_ls_number_restraints 0
_refine_ls_restrained_S_all 1.058
_refine_ls_R_factor_all 0.0638
_refine_ls_R_factor_gt 0.0589
_refine_ls_shift/su_max 0.000
_refine_ls_shift/su_mean 0.000
_refine_ls_structure_factor_coef Fsqd
_refine_ls_weighting_details 'w=1/[\s^2^(Fo^2^)+(0.0936P)^2^+13.2299P] where P=(Fo^2^+2Fc^2^)/3'
_refine_ls_weighting_scheme calc
_refine_ls_wR_factor_gt 0.1641
_refine_ls_wR_factor_ref 0.1703
_reflns_Friedel_coverage 0.000
_reflns_number_gt 7928
_reflns_number_total 8673
_reflns_threshold_expression 'I > 2\s(I)'
_cod_data_source_file om5b00750_si_001.cif
_cod_data_source_block AT363_a
_cod_original_sg_symbol_H-M 'P 21/c'
_cod_database_code 4087946
_publcif_datablock.id {e3f861b9-bd84-4032-882d-9ec95b7efbd2}

_shelx_shelxl_version_number 2014/7
_shelx_space_group_comment
;
The symmetry employed for this shelxl refinement is uniquely defined
by the following loop, which should always be used as a source of
symmetry information in preference to the above space-group names.
They are only intended as comments.
;
_shelx_estimated_absorpt_t_min 0.721
_shelx_estimated_absorpt_t_max 0.845

loop_
_space_group_symop_operation_xyz
'x, y, z'
'-x, y+1/2, -z+1/2'
'-x, -y, -z'
'x, -y-1/2, z-1/2'

loop_
_atom_site_label
_atom_site_type_symbol
_atom_site_fract_x
_atom_site_fract_y
_atom_site_fract_z
_atom_site_U_iso_or_equiv
_atom_site_adp_type
_atom_site_occupancy
_atom_site_site_symmetry_order
_atom_site_calc_flag
_atom_site_refinement_flags_posn
_atom_site_refinement_flags_adp
C1 C 0.4571(3) 0.4308(3) 0.8137(3) 0.0486(12) Uani 1 1 d . .
C2 C 0.5470(3) 0.4087(3) 0.8701(3) 0.0433(11) Uani 1 1 d . .
C3 C 0.5772(3) 0.3304(4) 0.8713(3) 0.0498(12) Uani 1 1 d . .
H3 H 0.5428 0.2937 0.8347 0.060 Uiso 1 1 calc R U
C4 C 0.6564(4) 0.3049(4) 0.9249(3) 0.0620(16) Uani 1 1 d . .
H4 H 0.6759 0.2511 0.9259 0.074 Uiso 1 1 calc R U
C5 C 0.7064(5) 0.3590(5) 0.9767(4) 0.076(2) Uani 1 1 d . .
H5 H 0.7602 0.3423 1.0144 0.091 Uiso 1 1 calc R U
C6 C 0.6794(5) 0.4363(5) 0.9744(4) 0.079(2) Uani 1 1 d . .
H6 H 0.7175 0.4727 1.0086 0.095 Uiso 1 1 calc R U
C7 C 0.5973(4) 0.4645(4) 0.9234(3) 0.0558(14) Uani 1 1 d . .
C8 C 0.5678(6) 0.5496(4) 0.9263(4) 0.081(2) Uani 1 1 d . .
H8A H 0.6178 0.5792 0.9614 0.122 Uiso 1 1 calc R U
H8B H 0.5071 0.5532 0.9477 0.122 Uiso 1 1 calc R U
H8C H 0.5593 0.5720 0.8719 0.122 Uiso 1 1 calc R U
C9 C 0.3547(4) 0.5664(3) 0.6427(5) 0.0687(18) Uani 1 1 d . .
H9A H 0.4124 0.5633 0.6171 0.103 Uiso 1 1 calc R U
H9B H 0.3723 0.5851 0.6983 0.103 Uiso 1 1 calc R U
H9C H 0.3086 0.6032 0.6125 0.103 Uiso 1 1 calc R U
C10 C 0.2630(4) 0.4362(3) 0.5337(3) 0.0465(11) Uani 1 1 d . .
H10A H 0.2067 0.4669 0.5096 0.070 Uiso 1 1 calc R U
H10B H 0.2474 0.3798 0.5302 0.070 Uiso 1 1 calc R U
H10C H 0.3167 0.4469 0.5047 0.070 Uiso 1 1 calc R U
C11 C 0.1890(4) 0.5428(3) 0.7973(3) 0.0431(10) Uani 1 1 d . .
H11A H 0.2125 0.5947 0.7834 0.065 Uiso 1 1 calc R U
H11B H 0.2388 0.5162 0.8352 0.065 Uiso 1 1 calc R U
H11C H 0.1311 0.5496 0.8222 0.065 Uiso 1 1 calc R U
C12 C 0.0711(3) 0.5399(3) 0.6289(3) 0.0409(10) Uani 1 1 d . .
H12A H 0.0137 0.5519 0.6529 0.061 Uiso 1 1 calc R U
H12B H 0.0527 0.5087 0.5798 0.061 Uiso 1 1 calc R U
H12C H 0.1013 0.5893 0.6157 0.061 Uiso 1 1 calc R U
C13 C 0.1533(3) 0.1780(2) 0.8281(3) 0.0366(9) Uani 1 1 d . .
H13A H 0.2047 0.1447 0.8567 0.055 Uiso 1 1 calc R U
H13B H 0.1245 0.1517 0.7780 0.055 Uiso 1 1 calc R U
H13C H 0.1040 0.1864 0.8622 0.055 Uiso 1 1 calc R U
C14 C 0.2660(4) 0.3241(3) 0.9001(3) 0.0462(11) Uani 1 1 d . .
H14A H 0.2241 0.3202 0.9413 0.069 Uiso 1 1 calc R U
H14B H 0.2784 0.3799 0.8899 0.069 Uiso 1 1 calc R U
H14C H 0.3270 0.2972 0.9191 0.069 Uiso 1 1 calc R U
C15 C 0.2790(4) 0.2123(3) 0.6246(3) 0.0423(10) Uani 1 1 d . .
H15A H 0.3325 0.2017 0.5953 0.063 Uiso 1 1 calc R U
H15B H 0.2361 0.2518 0.5952 0.063 Uiso 1 1 calc R U
H15C H 0.2431 0.1634 0.6294 0.063 Uiso 1 1 calc R U
C16 C 0.4076(3) 0.1720(3) 0.7838(3) 0.0447(11) Uani 1 1 d . .
H16A H 0.3706 0.1231 0.7853 0.067 Uiso 1 1 calc R U
H16B H 0.4311 0.1896 0.8389 0.067 Uiso 1 1 calc R U
H16C H 0.4623 0.1623 0.7557 0.067 Uiso 1 1 calc R U
C17 C -0.0293(5) 0.1972(3) 0.6341(3) 0.0595(15) Uani 1 1 d . .
H17A H -0.0769 0.1765 0.5901 0.089 Uiso 1 1 calc R U
H17B H -0.0521 0.1891 0.6856 0.089 Uiso 1 1 calc R U
H17C H 0.0320 0.1696 0.6348 0.089 Uiso 1 1 calc R U
C18 C 0.0411(3) 0.3169(3) 0.5236(2) 0.0389(9) Uani 1 1 d . .
H18A H -0.0061 0.2999 0.4775 0.058 Uiso 1 1 calc R U
H18B H 0.0989 0.2840 0.5272 0.058 Uiso 1 1 calc R U
H18C H 0.0583 0.3723 0.5165 0.058 Uiso 1 1 calc R U
C19 C -0.1313(4) 0.3566(4) 0.5971(4) 0.0566(14) Uani 1 1 d . .
H19A H -0.1219 0.4137 0.5927 0.085 Uiso 1 1 calc R U
H19B H -0.1673 0.3458 0.6412 0.085 Uiso 1 1 calc R U
H19C H -0.1673 0.3365 0.5464 0.085 Uiso 1 1 calc R U
C20 C -0.1073(4) 0.2996(3) 0.8291(3) 0.0530(13) Uani 1 1 d . .
H20A H -0.0680 0.2517 0.8372 0.079 Uiso 1 1 calc R U
H20B H -0.1516 0.2957 0.7780 0.079 Uiso 1 1 calc R U
H20C H -0.1442 0.3054 0.8735 0.079 Uiso 1 1 calc R U
C21 C -0.1026(5) 0.4777(3) 0.7947(4) 0.0619(16) Uani 1 1 d . .
H21A H -0.1557 0.4806 0.8259 0.093 Uiso 1 1 calc R U
H21B H -0.1288 0.4740 0.7372 0.093 Uiso 1 1 calc R U
H21C H -0.0628 0.5252 0.8045 0.093 Uiso 1 1 calc R U
C22 C 0.0337(5) 0.4075(4) 0.9319(3) 0.0603(15) Uani 1 1 d . .
H22A H -0.0150 0.4148 0.9669 0.090 Uiso 1 1 calc R U
H22B H 0.0730 0.4554 0.9328 0.090 Uiso 1 1 calc R U
H22C H 0.0750 0.3626 0.9512 0.090 Uiso 1 1 calc R U
C24 C 0.6187(4) 0.2630(4) 0.6735(4) 0.0592(15) Uani 1 1 d . .
H24A H 0.5805 0.2147 0.6629 0.089 Uiso 1 1 calc R U
H24B H 0.6417 0.2678 0.7314 0.089 Uiso 1 1 calc R U
H24C H 0.6739 0.2607 0.6446 0.089 Uiso 1 1 calc R U
C25 C 0.6221(5) 0.4402(4) 0.6537(6) 0.094(3) Uani 1 1 d . .
H25A H 0.6503 0.4444 0.7107 0.140 Uiso 1 1 calc R U
H25B H 0.5836 0.4875 0.6375 0.140 Uiso 1 1 calc R U
H25C H 0.6735 0.4357 0.6210 0.140 Uiso 1 1 calc R U
Ge1 Ge 0.41206(3) 0.37234(3) 0.71055(2) 0.02902(13) Uani 1 1 d . .
Ge2 Ge 0.08425(3) 0.36167(2) 0.73488(2) 0.02184(12) Uani 1 1 d . .
O1 O 0.4097(4) 0.4873(3) 0.8287(3) 0.096(2) Uani 1 1 d . .
Si1 Si 0.29805(8) 0.46524(6) 0.64301(7) 0.0283(2) Uani 1 1 d . .
Si2 Si 0.15913(7) 0.48157(6) 0.70328(6) 0.0250(2) Uani 1 1 d . .
Si5 Si -0.01156(8) 0.30643(7) 0.61804(7) 0.0336(3) Uani 1 1 d . .
Si6 Si -0.02707(10) 0.38785(7) 0.82638(8) 0.0412(3) Uani 1 1 d . .
Si7 Si 0.54285(9) 0.35010(9) 0.63816(8) 0.0424(3) Uani 1 1 d . .
C23A C 0.4970(6) 0.3396(7) 0.5281(4) 0.109(4) Uani 1 1 d . .
H23A H 0.5511 0.3295 0.4992 0.164 Uiso 1 1 calc R U
H23B H 0.4643 0.3883 0.5078 0.164 Uiso 1 1 calc R U
H23C H 0.4517 0.2953 0.5194 0.164 Uiso 1 1 calc R U
Si3 Si 0.20479(8) 0.27589(6) 0.80360(6) 0.0286(2) Uani 1 1 d . .
Si4 Si 0.32776(8) 0.25105(7) 0.72854(6) 0.0295(2) Uani 1 1 d . .

loop_
_atom_site_aniso_label
_atom_site_aniso_U_11
_atom_site_aniso_U_22
_atom_site_aniso_U_33
_atom_site_aniso_U_23
_atom_site_aniso_U_13
_atom_site_aniso_U_12
C1 0.037(2) 0.060(3) 0.045(3) -0.018(2) -0.0044(19) 0.006(2)
C2 0.033(2) 0.070(3) 0.0261(19) -0.003(2) 0.0037(16) -0.006(2)
C3 0.033(2) 0.072(4) 0.043(3) -0.007(2) 0.0027(19) 0.007(2)
C4 0.042(3) 0.098(5) 0.045(3) 0.011(3) 0.005(2) 0.016(3)
C5 0.046(3) 0.129(7) 0.048(3) 0.017(4) -0.013(3) 0.003(4)
C6 0.066(4) 0.115(6) 0.046(3) 0.008(4) -0.022(3) -0.038(4)
C7 0.053(3) 0.078(4) 0.033(2) 0.007(2) -0.004(2) -0.027(3)
C8 0.109(6) 0.069(4) 0.052(3) 0.005(3) -0.029(3) -0.045(4)
C9 0.044(3) 0.033(3) 0.130(6) 0.010(3) 0.018(3) -0.013(2)
C10 0.044(2) 0.068(3) 0.028(2) 0.012(2) 0.0065(18) 0.007(2)
C11 0.059(3) 0.029(2) 0.042(2) -0.0124(18) 0.009(2) -0.0034(19)
C12 0.041(2) 0.032(2) 0.049(3) 0.0172(19) 0.0064(19) 0.0112(18)
C13 0.047(2) 0.0274(19) 0.037(2) 0.0127(16) 0.0108(18) 0.0043(17)
C14 0.056(3) 0.052(3) 0.027(2) -0.0066(19) -0.0062(19) 0.015(2)
C15 0.048(3) 0.044(2) 0.032(2) -0.0079(18) -0.0046(18) 0.011(2)
C16 0.042(2) 0.042(2) 0.049(3) 0.013(2) 0.005(2) 0.020(2)
C17 0.076(4) 0.043(3) 0.054(3) 0.000(2) -0.007(3) -0.028(3)
C18 0.043(2) 0.043(2) 0.0274(19) -0.0003(17) -0.0049(16) 0.0036(19)
C19 0.027(2) 0.082(4) 0.057(3) 0.012(3) -0.003(2) 0.004(2)
C20 0.055(3) 0.052(3) 0.059(3) 0.010(2) 0.034(3) -0.002(2)
C21 0.066(4) 0.047(3) 0.080(4) 0.009(3) 0.034(3) 0.023(3)
C22 0.092(4) 0.050(3) 0.044(3) -0.003(2) 0.026(3) 0.005(3)
C24 0.052(3) 0.059(3) 0.074(4) 0.002(3) 0.033(3) 0.017(3)
C25 0.057(4) 0.054(4) 0.186(9) 0.002(5) 0.070(5) -0.005(3)
Ge1 0.0231(2) 0.0354(2) 0.0284(2) 0.00105(15) 0.00384(15) 0.00347(15)
Ge2 0.0237(2) 0.0186(2) 0.0222(2) 0.00371(12) 0.00055(14) 0.00249(13)
O1 0.073(3) 0.099(4) 0.100(4) -0.063(3) -0.037(3) 0.037(3)
Si1 0.0268(5) 0.0240(5) 0.0335(5) 0.0054(4) 0.0034(4) -0.0045(4)
Si2 0.0303(5) 0.0172(4) 0.0267(5) 0.0034(4) 0.0017(4) 0.0028(4)
Si5 0.0283(5) 0.0388(6) 0.0306(5) 0.0039(4) -0.0045(4) -0.0076(4)
Si6 0.0566(8) 0.0307(6) 0.0418(7) 0.0050(5) 0.0248(6) 0.0057(5)
Si7 0.0312(6) 0.0560(8) 0.0422(7) 0.0007(6) 0.0129(5) 0.0072(5)
C23A 0.079(5) 0.209(11) 0.043(3) -0.008(5) 0.018(3) 0.056(6)
Si3 0.0364(5) 0.0271(5) 0.0215(5) 0.0022(4) 0.0023(4) 0.0055(4)
Si4 0.0303(5) 0.0313(5) 0.0248(5) 0.0001(4) -0.0013(4) 0.0070(4)

loop_
_atom_type_symbol
_atom_type_description
_atom_type_scat_dispersion_real
_atom_type_scat_dispersion_imag
_atom_type_scat_source
C C 0.0033 0.0016 'International Tables Vol C Tables 4.2.6.8 and 6.1.1.4'
H H 0.0000 0.0000 'International Tables Vol C Tables 4.2.6.8 and 6.1.1.4'
O O 0.0106 0.0060 'International Tables Vol C Tables 4.2.6.8 and 6.1.1.4'
Si Si 0.0817 0.0704 'International Tables Vol C Tables 4.2.6.8 and 6.1.1.4'
Ge Ge 0.1547 1.8001 'International Tables Vol C Tables 4.2.6.8 and 6.1.1.4'

loop_
_geom_angle_atom_site_label_1
_geom_angle_atom_site_label_2
_geom_angle_atom_site_label_3
_geom_angle
O1 C1 C2 120.0(5)
O1 C1 Ge1 117.3(4)
C2 C1 Ge1 122.7(4)
C3 C2 C7 120.5(5)
C3 C2 C1 118.1(4)
C7 C2 C1 121.4(5)
C4 C3 C2 121.2(5)
C4 C3 H3 119.4
C2 C3 H3 119.4
C5 C4 C3 118.7(7)
C5 C4 H4 120.7
C3 C4 H4 120.7
C6 C5 C4 120.6(6)
C6 C5 H5 119.7
C4 C5 H5 119.7
C5 C6 C7 122.8(6)
C5 C6 H6 118.6
C7 C6 H6 118.6
C6 C7 C2 116.1(6)
C6 C7 C8 120.7(6)
C2 C7 C8 123.3(5)
C7 C8 H8A 109.5
C7 C8 H8B 109.5
H8A C8 H8B 109.5
C7 C8 H8C 109.5
H8A C8 H8C 109.5
H8B C8 H8C 109.5
Si1 C9 H9A 109.5
Si1 C9 H9B 109.5
H9A C9 H9B 109.5
Si1 C9 H9C 109.5
H9A C9 H9C 109.5
H9B C9 H9C 109.5
Si1 C10 H10A 109.5
Si1 C10 H10B 109.5
H10A C10 H10B 109.5
Si1 C10 H10C 109.5
H10A C10 H10C 109.5
H10B C10 H10C 109.5
Si2 C11 H11A 109.5
Si2 C11 H11B 109.5
H11A C11 H11B 109.5
Si2 C11 H11C 109.5
H11A C11 H11C 109.5
H11B C11 H11C 109.5
Si2 C12 H12A 109.5
Si2 C12 H12B 109.5
H12A C12 H12B 109.5
Si2 C12 H12C 109.5
H12A C12 H12C 109.5
H12B C12 H12C 109.5
Si3 C13 H13A 109.5
Si3 C13 H13B 109.5
H13A C13 H13B 109.5
Si3 C13 H13C 109.5
H13A C13 H13C 109.5
H13B C13 H13C 109.5
Si3 C14 H14A 109.5
Si3 C14 H14B 109.5
H14A C14 H14B 109.5
Si3 C14 H14C 109.5
H14A C14 H14C 109.5
H14B C14 H14C 109.5
Si4 C15 H15A 109.5
Si4 C15 H15B 109.5
H15A C15 H15B 109.5
Si4 C15 H15C 109.5
H15A C15 H15C 109.5
H15B C15 H15C 109.5
Si4 C16 H16A 109.5
Si4 C16 H16B 109.5
H16A C16 H16B 109.5
Si4 C16 H16C 109.5
H16A C16 H16C 109.5
H16B C16 H16C 109.5
Si5 C17 H17A 109.5
Si5 C17 H17B 109.5
H17A C17 H17B 109.5
Si5 C17 H17C 109.5
H17A C17 H17C 109.5
H17B C17 H17C 109.5
Si5 C18 H18A 109.5
Si5 C18 H18B 109.5
H18A C18 H18B 109.5
Si5 C18 H18C 109.5
H18A C18 H18C 109.5
H18B C18 H18C 109.5
Si5 C19 H19A 109.5
Si5 C19 H19B 109.5
H19A C19 H19B 109.5
Si5 C19 H19C 109.5
H19A C19 H19C 109.5
H19B C19 H19C 109.5
Si6 C20 H20A 109.5
Si6 C20 H20B 109.5
H20A C20 H20B 109.5
Si6 C20 H20C 109.5
H20A C20 H20C 109.5
H20B C20 H20C 109.5
Si6 C21 H21A 109.5
Si6 C21 H21B 109.5
H21A C21 H21B 109.5
Si6 C21 H21C 109.5
H21A C21 H21C 109.5
H21B C21 H21C 109.5
Si6 C22 H22A 109.5
Si6 C22 H22B 109.5
H22A C22 H22B 109.5
Si6 C22 H22C 109.5
H22A C22 H22C 109.5
H22B C22 H22C 109.5
Si7 C24 H24A 109.5
Si7 C24 H24B 109.5
H24A C24 H24B 109.5
Si7 C24 H24C 109.5
H24A C24 H24C 109.5
H24B C24 H24C 109.5
Si7 C25 H25A 109.5
Si7 C25 H25B 109.5
H25A C25 H25B 109.5
Si7 C25 H25C 109.5
H25A C25 H25C 109.5
H25B C25 H25C 109.5
C1 Ge1 Si7 110.69(15)
C1 Ge1 Si1 100.41(15)
Si7 Ge1 Si1 111.94(5)
C1 Ge1 Si4 113.89(18)
Si7 Ge1 Si4 111.31(5)
Si1 Ge1 Si4 108.13(4)
Si2 Ge2 Si3 108.64(4)
Si2 Ge2 Si5 111.22(4)
Si3 Ge2 Si5 115.12(4)
Si2 Ge2 Si6 109.99(4)
Si3 Ge2 Si6 106.76(4)
Si5 Ge2 Si6 104.91(5)
C9 Si1 C10 106.1(3)
C9 Si1 Si2 105.9(2)
C10 Si1 Si2 109.98(16)
C9 Si1 Ge1 110.1(2)
C10 Si1 Ge1 109.93(17)
Si2 Si1 Ge1 114.32(5)
C11 Si2 C12 107.6(2)
C11 Si2 Si1 109.62(17)
C12 Si2 Si1 106.18(15)
C11 Si2 Ge2 109.26(16)
C12 Si2 Ge2 108.94(15)
Si1 Si2 Ge2 114.98(5)
C18 Si5 C19 105.4(2)
C18 Si5 C17 107.1(3)
C19 Si5 C17 109.6(3)
C18 Si5 Ge2 114.41(15)
C19 Si5 Ge2 110.6(2)
C17 Si5 Ge2 109.62(18)
C22 Si6 C20 107.7(3)
C22 Si6 C21 106.1(3)
C20 Si6 C21 109.5(3)
C22 Si6 Ge2 113.1(2)
C20 Si6 Ge2 108.98(17)
C21 Si6 Ge2 111.37(19)
C24 Si7 C23A 109.3(4)
C24 Si7 C25 107.5(3)
C23A Si7 C25 108.5(5)
C24 Si7 Ge1 114.31(18)
C23A Si7 Ge1 110.3(2)
C25 Si7 Ge1 106.8(2)
Si7 C23A H23A 109.5
Si7 C23A H23B 109.5
H23A C23A H23B 109.5
Si7 C23A H23C 109.5
H23A C23A H23C 109.5
H23B C23A H23C 109.5
C13 Si3 C14 109.3(2)
C13 Si3 Si4 107.69(15)
C14 Si3 Si4 105.34(17)
C13 Si3 Ge2 111.89(15)
C14 Si3 Ge2 110.08(15)
Si4 Si3 Ge2 112.28(5)
C15 Si4 C16 107.9(2)
C15 Si4 Si3 111.71(16)
C16 Si4 Si3 107.19(16)
C15 Si4 Ge1 107.01(17)
C16 Si4 Ge1 113.41(17)
Si3 Si4 Ge1 109.63(5)

loop_
_geom_bond_atom_site_label_1
_geom_bond_atom_site_label_2
_geom_bond_distance
C1 O1 1.215(7)
C1 C2 1.504(6)
C1 Ge1 2.009(5)
C2 C3 1.391(8)
C2 C7 1.412(7)
C3 C4 1.387(7)
C3 H3 0.9500
C4 C5 1.378(10)
C4 H4 0.9500
C5 C6 1.360(11)
C5 H5 0.9500
C6 C7 1.408(9)
C6 H6 0.9500
C7 C8 1.502(10)
C8 H8A 0.9800
C8 H8B 0.9800
C8 H8C 0.9800
C9 Si1 1.889(5)
C9 H9A 0.9800
C9 H9B 0.9800
C9 H9C 0.9800
C10 Si1 1.889(5)
C10 H10A 0.9800
C10 H10B 0.9800
C10 H10C 0.9800
C11 Si2 1.880(4)
C11 H11A 0.9800
C11 H11B 0.9800
C11 H11C 0.9800
C12 Si2 1.892(4)
C12 H12A 0.9800
C12 H12B 0.9800
C12 H12C 0.9800
C13 Si3 1.881(4)
C13 H13A 0.9800
C13 H13B 0.9800
C13 H13C 0.9800
C14 Si3 1.896(5)
C14 H14A 0.9800
C14 H14B 0.9800
C14 H14C 0.9800
C15 Si4 1.890(4)
C15 H15A 0.9800
C15 H15B 0.9800
C15 H15C 0.9800
C16 Si4 1.893(4)
C16 H16A 0.9800
C16 H16B 0.9800
C16 H16C 0.9800
C17 Si5 1.890(5)
C17 H17A 0.9800
C17 H17B 0.9800
C17 H17C 0.9800
C18 Si5 1.864(5)
C18 H18A 0.9800
C18 H18B 0.9800
C18 H18C 0.9800
C19 Si5 1.870(5)
C19 H19A 0.9800
C19 H19B 0.9800
C19 H19C 0.9800
C20 Si6 1.878(5)
C20 H20A 0.9800
C20 H20B 0.9800
C20 H20C 0.9800
C21 Si6 1.883(5)
C21 H21A 0.9800
C21 H21B 0.9800
C21 H21C 0.9800
C22 Si6 1.872(6)
C22 H22A 0.9800
C22 H22B 0.9800
C22 H22C 0.9800
C24 Si7 1.861(6)
C24 H24A 0.9800
C24 H24B 0.9800
C24 H24C 0.9800
C25 Si7 1.884(7)
C25 H25A 0.9800
C25 H25B 0.9800
C25 H25C 0.9800
Ge1 Si7 2.3933(13)
Ge1 Si1 2.3996(11)
Ge1 Si4 2.4145(12)
Ge2 Si2 2.3856(10)
Ge2 Si3 2.3873(11)
Ge2 Si5 2.3888(11)
Ge2 Si6 2.4055(12)
Si1 Si2 2.3582(15)
Si7 C23A 1.869(7)
C23A H23A 0.9800
C23A H23B 0.9800
C23A H23C 0.9800
Si3 Si4 2.3372(15)

loop_
_geom_torsion_atom_site_label_1
_geom_torsion_atom_site_label_2
_geom_torsion_atom_site_label_3
_geom_torsion_atom_site_label_4
_geom_torsion
O1 C1 C2 C3 154.2(6)
Ge1 C1 C2 C3 -27.7(7)
O1 C1 C2 C7 -22.8(9)
Ge1 C1 C2 C7 155.4(4)
C7 C2 C3 C4 0.5(8)
C1 C2 C3 C4 -176.5(5)
C2 C3 C4 C5 -1.0(8)
C3 C4 C5 C6 -1.1(10)
C4 C5 C6 C7 3.7(11)
C5 C6 C7 C2 -4.1(10)
C5 C6 C7 C8 176.7(7)
C3 C2 C7 C6 1.9(7)
C1 C2 C7 C6 178.8(5)
C3 C2 C7 C8 -178.9(6)
C1 C2 C7 C8 -2.0(8)

loop_
_publcif_info_datablock.id
_publcif_info_datablock.publ_exptl
_publcif_info_datablock.publ_geom
_publcif_info_datablock.structure
{e3f861b9-bd84-4032-882d-9ec95b7efbd2} y y y
